data_4302404
loop_
_publ_author_name
'Sipke H. Wadman'
'Remco W. A. Havenith'
'Franti\<sek Hartl'
'Martin Lutz'
'Anthony L. Spek'
'Gerard P. M. van Klink'
'Gerard van Koten'

_publ_contact_author_address
; Bijvoet Center for Biomolecular Research
  Crystal and Structural Chemistry
  Utrecht University
  Padualaan 8
  3584 CH Utrecht
  The Netherlands
;
_publ_contact_author_email m.lutz@uu.nl
_publ_contact_author_fax '[+31] 30 2533940'
_publ_contact_author_name 'Martin Lutz'
_publ_contact_author_phone '[+31] 30 2533902'
_publ_section_title
;
Redox Chemistry and Electronic Properties of
2,3,5,6-Tetrakis(2-pyridyl)pyrazine-Bridged Diruthenium Complexes
Controlled by N,C,N'-BisCyclometalated Ligands
;
_journal_name_full 'Inorganic Chemistry'
_journal_page_first 5685
_journal_page_last 5696
_journal_paper_doi 10.1021/ic801897k
_journal_volume 48
_journal_year 2009
_chemical_formula_moiety 'C24 H22 N5 O2 Ru, F6 P'
_chemical_formula_sum 'C24 H22 F6 N5 O2 P Ru'
_chemical_formula_weight 658.51
_chemical_name_systematic
; 
 ? 
;
_space_group_IT_number 14
_symmetry_cell_setting monoclinic
_symmetry_space_group_name_Hall '-P 2ybc'
_symmetry_space_group_name_H-M 'P 1 21/c 1'
_atom_sites_solution_hydrogens geom
_atom_sites_solution_primary heavy
_atom_sites_solution_secondary difmap
_audit_creation_method SHELXL-97
_cell_angle_alpha 90.00
_cell_angle_beta 102.389(2)
_cell_angle_gamma 90.00
_cell_formula_units_Z 4
_cell_length_a 8.4400(4)
_cell_length_b 9.8278(6)
_cell_length_c 31.6273(18)
_cell_measurement_reflns_used 19244
_cell_measurement_temperature 150(2)
_cell_measurement_theta_max 24.99
_cell_measurement_theta_min 2.17
_cell_volume 2562.3(2)
_computing_cell_refinement Peakref
_computing_data_collection 'Nonius COLLECT'
_computing_data_reduction 'EvalCCD, Sadabs'
_computing_structure_refinement 'SHELXL-97 (Sheldrick, 1997)'
_computing_structure_solution 'DIRDIF-99 (Beurskens et al., 1999)'
_diffrn_ambient_temperature 150(2)
_diffrn_measured_fraction_theta_full 0.988
_diffrn_measured_fraction_theta_max 0.988
_diffrn_measurement_device_type 'Nonius KappaCCD'
_diffrn_radiation_monochromator graphite
_diffrn_radiation_source 'rotating anode'
_diffrn_radiation_type MoK\a
_diffrn_radiation_wavelength 0.71073
_diffrn_reflns_av_R_equivalents 0.0703
_diffrn_reflns_av_sigmaI/netI 0.0540
_diffrn_reflns_limit_h_max 10
_diffrn_reflns_limit_h_min -9
_diffrn_reflns_limit_k_max 11
_diffrn_reflns_limit_k_min -11
_diffrn_reflns_limit_l_max 37
_diffrn_reflns_limit_l_min -37
_diffrn_reflns_number 21495
_diffrn_reflns_theta_full 25.00
_diffrn_reflns_theta_max 25.00
_diffrn_reflns_theta_min 2.17
_exptl_absorpt_coefficient_mu 0.751
_exptl_absorpt_correction_T_max 0.94
_exptl_absorpt_correction_T_min 0.55
_exptl_absorpt_correction_type multi-scan
_exptl_crystal_colour orange
_exptl_crystal_density_diffrn 1.707
_exptl_crystal_density_method 'not measured'
_exptl_crystal_description needle
_exptl_crystal_F_000 1320
_exptl_crystal_size_max 0.42
_exptl_crystal_size_mid 0.18
_exptl_crystal_size_min 0.09
_refine_diff_density_max 2.430
_refine_diff_density_min -1.230
_refine_diff_density_rms 0.161
_refine_ls_extinction_method none
_refine_ls_goodness_of_fit_ref 1.130
_refine_ls_hydrogen_treatment constr
_refine_ls_matrix_type full
_refine_ls_number_parameters 410
_refine_ls_number_reflns 4464
_refine_ls_number_restraints 414
_refine_ls_restrained_S_all 1.153
_refine_ls_R_factor_all 0.0813
_refine_ls_R_factor_gt 0.0599
_refine_ls_shift/su_max 0.007
_refine_ls_shift/su_mean 0.001
_refine_ls_structure_factor_coef Fsqd
_refine_ls_weighting_details 'calc w=1/[\s^2^(Fo^2^)+(0.0781P)^2^+12.6772P] where P=(Fo^2^+2Fc^2^)/3'
_refine_ls_weighting_scheme calc
_refine_ls_wR_factor_gt 0.1516
_refine_ls_wR_factor_ref 0.1647
_reflns_number_gt 3515
_reflns_number_total 4464
_reflns_threshold_expression I>2\s(I)
_cod_data_source_file ic801897k_si_001.cif
_cod_data_source_block s3495a
_cod_original_sg_symbol_H-M 'P 21/c'
_cod_database_code 4302404

loop_
_symmetry_equiv_pos_as_xyz
'x, y, z'
'-x, y+1/2, -z+1/2'
'-x, -y, -z'
'x, -y-1/2, z-1/2'

loop_
_atom_site_label
_atom_site_type_symbol
_atom_site_fract_x
_atom_site_fract_y
_atom_site_fract_z
_atom_site_U_iso_or_equiv
_atom_site_adp_type
_atom_site_occupancy
_atom_site_symmetry_multiplicity
_atom_site_calc_flag
_atom_site_refinement_flags
_atom_site_disorder_assembly
_atom_site_disorder_group
Ru1 Ru 0.95817(6) 0.51957(5) 0.123983(15) 0.01859(19) Uani 1 1 d . . .
O1 O 0.9049(6) 0.9065(5) -0.05799(15) 0.0327(12) Uani 1 1 d . . .
O2 O 0.6799(6) 0.9856(5) -0.03864(15) 0.0333(11) Uani 1 1 d . . .
N1 N 0.7361(6) 0.5977(5) 0.13215(16) 0.0198(11) Uani 1 1 d . . .
N2 N 1.1564(6) 0.4825(5) 0.09573(16) 0.0184(11) Uani 1 1 d . . .
N3 N 1.0631(6) 0.6800(5) 0.15928(16) 0.0214(12) Uani 1 1 d . . .
N4 N 1.0377(7) 0.3954(5) 0.18111(18) 0.0260(13) Uani 1 1 d . . .
N5 N 0.8468(6) 0.3547(5) 0.09397(17) 0.0224(12) Uani 1 1 d . . .
C1 C 0.6568(8) 0.5688(7) 0.1628(2) 0.0263(15) Uani 1 1 d . . .
H1 H 0.7012 0.5014 0.1835 0.032 Uiso 1 1 calc R . .
C2 C 0.5130(8) 0.6307(7) 0.1668(2) 0.0296(16) Uani 1 1 d . . .
H2 H 0.4605 0.6068 0.1895 0.036 Uiso 1 1 calc R . .
C3 C 0.4486(9) 0.7288(7) 0.1365(2) 0.0306(16) Uani 1 1 d . . .
H3 H 0.3514 0.7748 0.1384 0.037 Uiso 1 1 calc R . .
C4 C 0.5270(8) 0.7594(7) 0.1032(2) 0.0260(15) Uani 1 1 d . . .
H4 H 0.4830 0.8261 0.0822 0.031 Uiso 1 1 calc R . .
C5 C 0.6683(8) 0.6930(6) 0.1008(2) 0.0215(14) Uani 1 1 d . . .
C6 C 0.9020(8) 0.6342(6) 0.07364(19) 0.0188(13) Uani 1 1 d . . .
C7 C 0.7617(8) 0.7141(6) 0.0672(2) 0.0203(13) Uani 1 1 d . . .
C8 C 0.7287(8) 0.8024(6) 0.0320(2) 0.0221(14) Uani 1 1 d . . .
H8 H 0.6335 0.8568 0.0271 0.026 Uiso 1 1 calc R . .
C9 C 0.8357(8) 0.8111(6) 0.0039(2) 0.0218(14) Uani 1 1 d . . .
C10 C 0.9762(8) 0.7315(6) 0.0102(2) 0.0217(14) Uani 1 1 d . . .
H10 H 1.0476 0.7382 -0.0092 0.026 Uiso 1 1 calc R . .
C11 C 1.0102(7) 0.6422(6) 0.04530(19) 0.0186(13) Uani 1 1 d . . .
C12 C 1.1525(8) 0.5516(6) 0.05754(19) 0.0208(13) Uani 1 1 d . . .
C13 C 1.2736(8) 0.5349(7) 0.0346(2) 0.0256(14) Uani 1 1 d . . .
H13 H 1.2691 0.5829 0.0083 0.031 Uiso 1 1 calc R . .
C14 C 1.4027(8) 0.4467(7) 0.0506(2) 0.0290(15) Uani 1 1 d . . .
H14 H 1.4883 0.4356 0.0357 0.035 Uiso 1 1 calc R . .
C15 C 1.4037(8) 0.3768(7) 0.0880(2) 0.0283(15) Uani 1 1 d . . .
H15 H 1.4892 0.3151 0.0991 0.034 Uiso 1 1 calc R . .
C16 C 1.2793(8) 0.3965(6) 0.1097(2) 0.0248(14) Uani 1 1 d . . .
H16 H 1.2813 0.3468 0.1356 0.030 Uiso 1 1 calc R . .
C17 C 0.7972(8) 0.9092(6) -0.0324(2) 0.0247(14) Uani 1 1 d . . .
C18 C 0.8710(10) 0.9963(8) -0.0943(2) 0.043(2) Uani 1 1 d . . .
H18A H 0.7717 0.9667 -0.1144 0.064 Uiso 1 1 calc R . .
H18B H 0.9617 0.9948 -0.1091 0.064 Uiso 1 1 calc R . .
H18C H 0.8562 1.0889 -0.0844 0.064 Uiso 1 1 calc R . .
C19 C 1.1067(9) 0.7716(7) 0.1806(2) 0.0267(15) Uani 1 1 d . . .
C20 C 1.1628(11) 0.8902(8) 0.2077(3) 0.045(2) Uani 1 1 d . . .
H20A H 1.2605 0.9273 0.1999 0.067 Uiso 1 1 calc R . .
H20B H 1.1878 0.8629 0.2382 0.067 Uiso 1 1 calc R . .
H20C H 1.0776 0.9597 0.2031 0.067 Uiso 1 1 calc R . .
C21 C 1.0941(9) 0.3303(7) 0.2104(2) 0.0293(16) Uani 1 1 d . . .
C22 C 1.1683(11) 0.2461(8) 0.2472(2) 0.042(2) Uani 1 1 d . . .
H22A H 1.2669 0.2037 0.2416 0.063 Uiso 1 1 calc R . .
H22B H 1.0918 0.1752 0.2516 0.063 Uiso 1 1 calc R . .
H22C H 1.1962 0.3029 0.2733 0.063 Uiso 1 1 calc R . .
C23 C 0.7843(8) 0.2558(7) 0.0794(2) 0.0265(15) Uani 1 1 d . . .
C24 C 0.7053(9) 0.1306(7) 0.0628(3) 0.0398(19) Uani 1 1 d . . .
H24A H 0.7053 0.0675 0.0868 0.060 Uiso 1 1 calc R . .
H24B H 0.7638 0.0895 0.0424 0.060 Uiso 1 1 calc R . .
H24C H 0.5933 0.1498 0.0479 0.060 Uiso 1 1 calc R . .
P1 P 0.6284(2) 0.10698(19) 0.19580(6) 0.0378(5) Uani 1 1 d D . .
F1A F 0.6971(10) 0.2223(7) 0.1701(3) 0.078(3) Uani 0.65 1 d PDU A 1
F2A F 0.7936(8) 0.1091(7) 0.2314(2) 0.064(2) Uani 0.65 1 d PDU A 1
F3A F 0.7066(11) -0.0047(7) 0.1707(3) 0.092(3) Uani 0.65 1 d PDU A 1
F4A F 0.4671(9) 0.1029(9) 0.1609(3) 0.106(4) Uani 0.65 1 d PDU A 1
F5A F 0.5561(10) 0.2184(8) 0.2222(3) 0.103(4) Uani 0.65 1 d PDU A 1
F6A F 0.5637(11) -0.0081(8) 0.2227(3) 0.105(4) Uani 0.65 1 d PDU A 1
F1B F 0.6935(17) 0.2535(9) 0.1893(4) 0.077(6) Uani 0.35 1 d PDU A 2
F2B F 0.695(2) 0.1171(15) 0.2459(2) 0.131(9) Uani 0.35 1 d PDU A 2
F3B F 0.7926(13) 0.0426(14) 0.1898(6) 0.112(8) Uani 0.35 1 d PDU A 2
F4B F 0.5586(19) 0.0951(14) 0.1452(2) 0.084(6) Uani 0.35 1 d PDU A 2
F5B F 0.4610(13) 0.1697(14) 0.2009(6) 0.118(8) Uani 0.35 1 d PDU A 2
F6B F 0.5607(16) -0.0407(8) 0.2016(4) 0.064(5) Uani 0.35 1 d PDU A 2

loop_
_atom_site_aniso_label
_atom_site_aniso_U_11
_atom_site_aniso_U_22
_atom_site_aniso_U_33
_atom_site_aniso_U_23
_atom_site_aniso_U_13
_atom_site_aniso_U_12
Ru1 0.0181(3) 0.0160(3) 0.0208(3) -0.0004(2) 0.0023(2) -0.0001(2)
O1 0.031(3) 0.032(3) 0.035(3) 0.012(2) 0.007(2) 0.005(2)
O2 0.034(3) 0.032(3) 0.033(3) 0.009(2) 0.004(2) 0.010(2)
N1 0.015(3) 0.018(3) 0.027(3) -0.008(2) 0.005(2) -0.005(2)
N2 0.019(3) 0.015(2) 0.019(3) -0.001(2) -0.002(2) -0.002(2)
N3 0.020(3) 0.021(3) 0.023(3) -0.002(2) 0.005(2) -0.003(2)
N4 0.028(3) 0.021(3) 0.028(3) 0.004(2) 0.003(3) -0.001(2)
N5 0.019(3) 0.023(3) 0.026(3) 0.002(2) 0.006(2) 0.000(2)
C1 0.029(4) 0.023(3) 0.023(3) -0.003(3) -0.001(3) -0.002(3)
C2 0.026(4) 0.034(4) 0.031(4) -0.007(3) 0.010(3) 0.000(3)
C3 0.021(4) 0.029(4) 0.044(4) -0.002(3) 0.012(3) 0.000(3)
C4 0.024(4) 0.025(3) 0.027(3) -0.002(3) 0.002(3) 0.001(3)
C5 0.018(3) 0.016(3) 0.030(3) -0.004(3) 0.004(3) -0.001(2)
C6 0.020(3) 0.013(3) 0.021(3) -0.003(2) -0.002(3) -0.005(2)
C7 0.018(3) 0.016(3) 0.028(3) -0.001(3) 0.007(3) 0.001(2)
C8 0.015(3) 0.019(3) 0.031(4) -0.005(3) 0.001(3) 0.001(2)
C9 0.023(4) 0.018(3) 0.021(3) -0.001(2) -0.003(3) -0.002(3)
C10 0.021(4) 0.020(3) 0.024(3) -0.001(3) 0.006(3) -0.003(3)
C11 0.018(3) 0.017(3) 0.020(3) -0.004(2) 0.002(3) -0.004(2)
C12 0.019(3) 0.019(3) 0.023(3) -0.002(2) 0.001(3) -0.007(2)
C13 0.026(4) 0.024(3) 0.027(3) 0.000(3) 0.005(3) -0.003(3)
C14 0.022(4) 0.031(4) 0.034(4) -0.006(3) 0.004(3) 0.004(3)
C15 0.017(4) 0.027(3) 0.037(4) 0.000(3) -0.002(3) 0.006(3)
C16 0.024(4) 0.021(3) 0.029(3) -0.001(3) 0.004(3) 0.001(3)
C17 0.021(4) 0.022(3) 0.031(4) -0.003(3) 0.003(3) -0.003(3)
C18 0.049(5) 0.049(5) 0.031(4) 0.021(3) 0.009(4) 0.000(4)
C19 0.027(4) 0.029(4) 0.025(3) 0.002(3) 0.007(3) -0.005(3)
C20 0.056(6) 0.031(4) 0.049(5) -0.014(4) 0.012(4) -0.012(4)
C21 0.032(4) 0.025(3) 0.031(4) -0.004(3) 0.008(3) 0.002(3)
C22 0.052(5) 0.034(4) 0.037(4) 0.009(3) 0.004(4) 0.012(4)
C23 0.023(4) 0.025(4) 0.032(4) -0.005(3) 0.008(3) 0.003(3)
C24 0.033(5) 0.029(4) 0.058(5) -0.017(4) 0.011(4) -0.006(3)
P1 0.0378(12) 0.0324(10) 0.0402(11) 0.0046(8) 0.0019(9) -0.0063(9)
F1A 0.097(7) 0.058(5) 0.080(6) 0.029(5) 0.019(5) -0.017(5)
F2A 0.046(5) 0.072(5) 0.060(5) -0.004(4) -0.020(4) 0.003(4)
F3A 0.120(7) 0.067(5) 0.086(6) -0.039(5) 0.015(6) 0.001(5)
F4A 0.076(6) 0.097(7) 0.113(7) 0.021(6) -0.050(6) -0.028(5)
F5A 0.085(7) 0.107(7) 0.122(7) -0.033(6) 0.034(6) 0.020(6)
F6A 0.100(7) 0.103(7) 0.119(8) 0.038(6) 0.038(6) -0.023(6)
F1B 0.094(10) 0.054(8) 0.080(10) 0.015(7) 0.012(8) -0.021(7)
F2B 0.152(13) 0.130(12) 0.103(11) 0.001(9) 0.013(9) -0.010(10)
F3B 0.091(10) 0.117(11) 0.133(11) 0.022(9) 0.032(9) 0.014(9)
F4B 0.100(10) 0.092(9) 0.056(8) -0.003(7) 0.009(7) -0.011(8)
F5B 0.110(11) 0.121(12) 0.133(12) -0.001(9) 0.050(9) 0.016(9)
F6B 0.077(9) 0.041(7) 0.070(8) 0.009(6) 0.009(7) -0.022(6)

loop_
_atom_type_symbol
_atom_type_description
_atom_type_scat_dispersion_real
_atom_type_scat_dispersion_imag
_atom_type_scat_source
C C 0.0033 0.0016 'International Tables Vol C Tables 4.2.6.8 and 6.1.1.4'
H H 0.0000 0.0000 'International Tables Vol C Tables 4.2.6.8 and 6.1.1.4'
F F 0.0171 0.0103 'International Tables Vol C Tables 4.2.6.8 and 6.1.1.4'
N N 0.0061 0.0033 'International Tables Vol C Tables 4.2.6.8 and 6.1.1.4'
O O 0.0106 0.0060 'International Tables Vol C Tables 4.2.6.8 and 6.1.1.4'
P P 0.1023 0.0942 'International Tables Vol C Tables 4.2.6.8 and 6.1.1.4'
Ru Ru -1.2594 0.8363 'International Tables Vol C Tables 4.2.6.8 and 6.1.1.4'

loop_
_geom_angle_atom_site_label_1
_geom_angle_atom_site_label_2
_geom_angle_atom_site_label_3
_geom_angle
_geom_angle_site_symmetry_1
_geom_angle_site_symmetry_3
_geom_angle_publ_flag
C6 Ru1 N5 94.2(2) . . ?
C6 Ru1 N3 90.1(2) . . ?
N5 Ru1 N3 174.6(2) . . ?
C6 Ru1 N2 80.0(2) . . ?
N5 Ru1 N2 89.6(2) . . ?
N3 Ru1 N2 94.4(2) . . ?
C6 Ru1 N1 79.6(2) . . ?
N5 Ru1 N1 90.8(2) . . ?
N3 Ru1 N1 86.8(2) . . ?
N2 Ru1 N1 159.5(2) . . ?
C6 Ru1 N4 176.2(2) . . ?
N5 Ru1 N4 88.2(2) . . ?
N3 Ru1 N4 87.6(2) . . ?
N2 Ru1 N4 97.2(2) . . ?
N1 Ru1 N4 103.3(2) . . ?
C17 O1 C18 115.4(6) . . ?
C1 N1 C5 118.1(6) . . ?
C1 N1 Ru1 128.3(5) . . ?
C5 N1 Ru1 113.6(4) . . ?
C16 N2 C12 118.1(5) . . ?
C16 N2 Ru1 127.1(4) . . ?
C12 N2 Ru1 114.7(4) . . ?
C19 N3 Ru1 172.6(5) . . ?
C21 N4 Ru1 173.4(6) . . ?
C23 N5 Ru1 175.4(5) . . ?
N1 C1 C2 124.2(6) . . ?
N1 C1 H1 117.9 . . ?
C2 C1 H1 117.9 . . ?
C3 C2 C1 117.6(7) . . ?
C3 C2 H2 121.2 . . ?
C1 C2 H2 121.2 . . ?
C2 C3 C4 119.7(7) . . ?
C2 C3 H3 120.2 . . ?
C4 C3 H3 120.2 . . ?
C5 C4 C3 119.8(6) . . ?
C5 C4 H4 120.1 . . ?
C3 C4 H4 120.1 . . ?
C4 C5 N1 120.6(6) . . ?
C4 C5 C7 125.4(6) . . ?
N1 C5 C7 114.0(5) . . ?
C7 C6 C11 121.3(6) . . ?
C7 C6 Ru1 120.0(5) . . ?
C11 C6 Ru1 118.6(5) . . ?
C8 C7 C6 119.0(6) . . ?
C8 C7 C5 128.4(6) . . ?
C6 C7 C5 112.7(6) . . ?
C7 C8 C9 120.0(6) . . ?
C7 C8 H8 120.0 . . ?
C9 C8 H8 120.0 . . ?
C8 C9 C10 121.3(6) . . ?
C8 C9 C17 117.9(6) . . ?
C10 C9 C17 120.8(6) . . ?
C11 C10 C9 119.2(6) . . ?
C11 C10 H10 120.4 . . ?
C9 C10 H10 120.4 . . ?
C10 C11 C6 119.3(6) . . ?
C10 C11 C12 127.1(6) . . ?
C6 C11 C12 113.6(5) . . ?
N2 C12 C13 121.2(6) . . ?
N2 C12 C11 113.0(5) . . ?
C13 C12 C11 125.8(6) . . ?
C12 C13 C14 119.3(6) . . ?
C12 C13 H13 120.3 . . ?
C14 C13 H13 120.3 . . ?
C15 C14 C13 118.9(6) . . ?
C15 C14 H14 120.5 . . ?
C13 C14 H14 120.5 . . ?
C14 C15 C16 119.6(6) . . ?
C14 C15 H15 120.2 . . ?
C16 C15 H15 120.2 . . ?
N2 C16 C15 122.7(6) . . ?
N2 C16 H16 118.6 . . ?
C15 C16 H16 118.6 . . ?
O2 C17 O1 122.9(6) . . ?
O2 C17 C9 124.1(6) . . ?
O1 C17 C9 113.0(6) . . ?
O1 C18 H18A 109.5 . . ?
O1 C18 H18B 109.5 . . ?
H18A C18 H18B 109.5 . . ?
O1 C18 H18C 109.5 . . ?
H18A C18 H18C 109.5 . . ?
H18B C18 H18C 109.5 . . ?
N3 C19 C20 179.5(7) . . ?
C19 C20 H20A 109.5 . . ?
C19 C20 H20B 109.5 . . ?
H20A C20 H20B 109.5 . . ?
C19 C20 H20C 109.5 . . ?
H20A C20 H20C 109.5 . . ?
H20B C20 H20C 109.5 . . ?
N4 C21 C22 178.8(8) . . ?
C21 C22 H22A 109.5 . . ?
C21 C22 H22B 109.5 . . ?
H22A C22 H22B 109.5 . . ?
C21 C22 H22C 109.5 . . ?
H22A C22 H22C 109.5 . . ?
H22B C22 H22C 109.5 . . ?
N5 C23 C24 177.9(8) . . ?
C23 C24 H24A 109.5 . . ?
C23 C24 H24B 109.5 . . ?
H24A C24 H24B 109.5 . . ?
C23 C24 H24C 109.5 . . ?
H24A C24 H24C 109.5 . . ?
H24B C24 H24C 109.5 . . ?
F2B P1 F1B 90.9(4) . . ?
F2B P1 F3B 90.8(4) . . ?
F1B P1 F3B 90.6(4) . . ?
F4A P1 F5A 90.8(3) . . ?
F4A P1 F1A 90.9(3) . . ?
F5A P1 F1A 90.0(3) . . ?
F4A P1 F3A 91.3(3) . . ?
F5A P1 F3A 177.9(4) . . ?
F1A P1 F3A 90.0(3) . . ?
F4A P1 F6A 90.7(3) . . ?
F5A P1 F6A 89.7(3) . . ?
F1A P1 F6A 178.4(4) . . ?
F3A P1 F6A 90.2(3) . . ?
F2B P1 F5B 90.3(4) . . ?
F1B P1 F5B 90.1(4) . . ?
F3B P1 F5B 178.7(5) . . ?
F2B P1 F6B 90.0(4) . . ?
F1B P1 F6B 179.0(5) . . ?
F3B P1 F6B 89.7(4) . . ?
F5B P1 F6B 89.6(4) . . ?
F2B P1 F4B 179.0(5) . . ?
F1B P1 F4B 90.0(4) . . ?
F3B P1 F4B 89.7(4) . . ?
F5B P1 F4B 89.2(4) . . ?
F6B P1 F4B 89.1(4) . . ?
F4A P1 F2A 179.3(4) . . ?
F5A P1 F2A 89.8(3) . . ?
F1A P1 F2A 89.6(3) . . ?
F3A P1 F2A 88.1(3) . . ?
F6A P1 F2A 88.8(3) . . ?

loop_
_geom_bond_atom_site_label_1
_geom_bond_atom_site_label_2
_geom_bond_distance
_geom_bond_site_symmetry_2
_geom_bond_publ_flag
Ru1 C6 1.925(6) . ?
Ru1 N5 2.007(5) . ?
Ru1 N3 2.023(5) . ?
Ru1 N2 2.091(5) . ?
Ru1 N1 2.092(5) . ?
Ru1 N4 2.164(5) . ?
O1 C17 1.342(8) . ?
O1 C18 1.428(8) . ?
O2 C17 1.224(8) . ?
N1 C1 1.323(8) . ?
N1 C5 1.395(8) . ?
N2 C16 1.337(8) . ?
N2 C12 1.380(8) . ?
N3 C19 1.137(8) . ?
N4 C21 1.142(8) . ?
N5 C23 1.153(8) . ?
C1 C2 1.387(10) . ?
C1 H1 0.9500 . ?
C2 C3 1.386(10) . ?
C2 H2 0.9500 . ?
C3 C4 1.390(10) . ?
C3 H3 0.9500 . ?
C4 C5 1.376(9) . ?
C4 H4 0.9500 . ?
C5 C7 1.468(9) . ?
C6 C7 1.398(9) . ?
C6 C11 1.413(9) . ?
C7 C8 1.392(9) . ?
C8 C9 1.399(9) . ?
C8 H8 0.9500 . ?
C9 C10 1.399(9) . ?
C9 C17 1.480(9) . ?
C10 C11 1.397(9) . ?
C10 H10 0.9500 . ?
C11 C12 1.478(9) . ?
C12 C13 1.384(9) . ?
C13 C14 1.399(10) . ?
C13 H13 0.9500 . ?
C14 C15 1.368(10) . ?
C14 H14 0.9500 . ?
C15 C16 1.386(10) . ?
C15 H15 0.9500 . ?
C16 H16 0.9500 . ?
C18 H18A 0.9800 . ?
C18 H18B 0.9800 . ?
C18 H18C 0.9800 . ?
C19 C20 1.464(10) . ?
C20 H20A 0.9800 . ?
C20 H20B 0.9800 . ?
C20 H20C 0.9800 . ?
C21 C22 1.457(10) . ?
C22 H22A 0.9800 . ?
C22 H22B 0.9800 . ?
C22 H22C 0.9800 . ?
C23 C24 1.444(9) . ?
C24 H24A 0.9800 . ?
C24 H24B 0.9800 . ?
C24 H24C 0.9800 . ?
P1 F4A 1.559(6) . ?
P1 F2B 1.565(7) . ?
P1 F1B 1.570(6) . ?
P1 F3B 1.571(7) . ?
P1 F5A 1.576(6) . ?
P1 F1A 1.576(5) . ?
P1 F3A 1.579(6) . ?
P1 F6A 1.580(6) . ?
P1 F5B 1.580(7) . ?
P1 F6B 1.584(6) . ?
P1 F4B 1.588(6) . ?
P1 F2A 1.594(5) . ?

loop_
_geom_torsion_atom_site_label_1
_geom_torsion_atom_site_label_2
_geom_torsion_atom_site_label_3
_geom_torsion_atom_site_label_4
_geom_torsion
_geom_torsion_site_symmetry_1
_geom_torsion_site_symmetry_2
_geom_torsion_site_symmetry_3
_geom_torsion_site_symmetry_4
_geom_torsion_publ_flag
C6 Ru1 N1 C1 177.3(6) . . . . ?
N5 Ru1 N1 C1 83.1(5) . . . . ?
N3 Ru1 N1 C1 -92.0(5) . . . . ?
N2 Ru1 N1 C1 174.2(5) . . . . ?
N4 Ru1 N1 C1 -5.2(6) . . . . ?
C6 Ru1 N1 C5 -3.5(4) . . . . ?
N5 Ru1 N1 C5 -97.6(4) . . . . ?
N3 Ru1 N1 C5 87.2(4) . . . . ?
N2 Ru1 N1 C5 -6.6(8) . . . . ?
N4 Ru1 N1 C5 174.0(4) . . . . ?
C6 Ru1 N2 C16 -177.2(5) . . . . ?
N5 Ru1 N2 C16 -82.9(5) . . . . ?
N3 Ru1 N2 C16 93.5(5) . . . . ?
N1 Ru1 N2 C16 -174.1(5) . . . . ?
N4 Ru1 N2 C16 5.3(5) . . . . ?
C6 Ru1 N2 C12 -0.3(4) . . . . ?
N5 Ru1 N2 C12 94.1(4) . . . . ?
N3 Ru1 N2 C12 -89.6(4) . . . . ?
N1 Ru1 N2 C12 2.9(8) . . . . ?
N4 Ru1 N2 C12 -177.7(4) . . . . ?
C5 N1 C1 C2 -2.3(9) . . . . ?
Ru1 N1 C1 C2 176.9(5) . . . . ?
N1 C1 C2 C3 0.2(10) . . . . ?
C1 C2 C3 C4 1.3(10) . . . . ?
C2 C3 C4 C5 -0.5(10) . . . . ?
C3 C4 C5 N1 -1.7(9) . . . . ?
C3 C4 C5 C7 179.1(6) . . . . ?
C1 N1 C5 C4 3.1(9) . . . . ?
Ru1 N1 C5 C4 -176.3(5) . . . . ?
C1 N1 C5 C7 -177.7(5) . . . . ?
Ru1 N1 C5 C7 3.0(6) . . . . ?
N5 Ru1 C6 C7 93.4(5) . . . . ?
N3 Ru1 C6 C7 -83.3(5) . . . . ?
N2 Ru1 C6 C7 -177.7(5) . . . . ?
N1 Ru1 C6 C7 3.4(5) . . . . ?
N5 Ru1 C6 C11 -90.7(5) . . . . ?
N3 Ru1 C6 C11 92.6(5) . . . . ?
N2 Ru1 C6 C11 -1.8(4) . . . . ?
N1 Ru1 C6 C11 179.3(5) . . . . ?
C11 C6 C7 C8 0.3(9) . . . . ?
Ru1 C6 C7 C8 176.1(4) . . . . ?
C11 C6 C7 C5 -178.5(5) . . . . ?
Ru1 C6 C7 C5 -2.7(7) . . . . ?
C4 C5 C7 C8 0.1(11) . . . . ?
N1 C5 C7 C8 -179.1(6) . . . . ?
C4 C5 C7 C6 178.8(6) . . . . ?
N1 C5 C7 C6 -0.5(8) . . . . ?
C6 C7 C8 C9 -0.5(9) . . . . ?
C5 C7 C8 C9 178.1(6) . . . . ?
C7 C8 C9 C10 0.5(9) . . . . ?
C7 C8 C9 C17 -178.4(5) . . . . ?
C8 C9 C10 C11 -0.2(9) . . . . ?
C17 C9 C10 C11 178.6(6) . . . . ?
C9 C10 C11 C6 0.0(9) . . . . ?
C9 C10 C11 C12 -179.2(6) . . . . ?
C7 C6 C11 C10 -0.1(9) . . . . ?
Ru1 C6 C11 C10 -175.9(4) . . . . ?
C7 C6 C11 C12 179.3(5) . . . . ?
Ru1 C6 C11 C12 3.4(7) . . . . ?
C16 N2 C12 C13 -1.2(8) . . . . ?
Ru1 N2 C12 C13 -178.5(5) . . . . ?
C16 N2 C12 C11 179.3(5) . . . . ?
Ru1 N2 C12 C11 2.1(6) . . . . ?
C10 C11 C12 N2 175.8(6) . . . . ?
C6 C11 C12 N2 -3.4(7) . . . . ?
C10 C11 C12 C13 -3.6(10) . . . . ?
C6 C11 C12 C13 177.2(6) . . . . ?
N2 C12 C13 C14 -0.3(9) . . . . ?
C11 C12 C13 C14 179.1(6) . . . . ?
C12 C13 C14 C15 1.5(10) . . . . ?
C13 C14 C15 C16 -1.2(10) . . . . ?
C12 N2 C16 C15 1.6(9) . . . . ?
Ru1 N2 C16 C15 178.5(5) . . . . ?
C14 C15 C16 N2 -0.3(10) . . . . ?
C18 O1 C17 O2 -2.0(9) . . . . ?
C18 O1 C17 C9 178.2(6) . . . . ?
C8 C9 C17 O2 2.0(10) . . . . ?
C10 C9 C17 O2 -177.0(6) . . . . ?
C8 C9 C17 O1 -178.2(5) . . . . ?
C10 C9 C17 O1 2.9(8) . . . . ?
